data_4330460
loop_
_publ_author_name
'W. Adam Phelan'
'Michael J. Kangas'
'Gregory T. McCandless'
'Brenton L. Drake'
'Neel Haldolaarachchige'
'Liang L. Zhao'
'Jiakui K. Wang'
'Xiaoping P. Wang'
'David P. Young'
'Emilia Morosan'
'Christina Hoffmann'
'Julia Y. Chan'

_publ_section_title
;
 Synthesis, Structure, and Physical Properties of Ln(Cu,Al,Ga)13-x (Ln =
 La-Pr, and Eu) and Eu(Cu,Al)13-x
;
_journal_name_full 'Inorganic Chemistry'
_journal_page_first 10193
_journal_page_last 10202
_journal_paper_doi 10.1021/ic301024t
_journal_volume 51
_journal_year 2012
_chemical_formula_moiety 'Al4.15 Cu8.85 Pr'
_chemical_formula_sum 'Al4.15 Cu8.85 Pr'
_chemical_formula_weight 815.07
_chemical_name_systematic
;
 ?
;
_space_group_IT_number 226
_symmetry_cell_setting cubic
_symmetry_space_group_name_Hall '-F 4a 2 3'
_symmetry_space_group_name_H-M 'F m -3 c'
_atom_sites_solution_primary direct
_atom_sites_solution_secondary difmap
_audit_creation_method SHELXL-97
_cell_angle_alpha 90
_cell_angle_beta 90
_cell_angle_gamma 90
_cell_formula_units_Z 8
_cell_length_a 11.852(5)
_cell_length_b 11.852(5)
_cell_length_c 11.852(5)
_cell_measurement_reflns_used 233
_cell_measurement_temperature 298(2)
_cell_measurement_theta_max 30.034
_cell_measurement_theta_min 0.998
_cell_volume 1664.8(12)
_computing_structure_refinement 'SHELXL-97 (Sheldrick, 2008)'
_diffrn_ambient_temperature 298(2)
_diffrn_measured_fraction_theta_full 1.000
_diffrn_measured_fraction_theta_max 1.000
_diffrn_measurement_device_type 'Nonius KappaCCD'
_diffrn_measurement_method '\w and \f scans'
_diffrn_radiation_monochromator graphite
_diffrn_radiation_source 'fine-focus sealed tube'
_diffrn_radiation_type MoK\a
_diffrn_radiation_wavelength 0.71073
_diffrn_reflns_av_R_equivalents 0.0298
_diffrn_reflns_av_sigmaI/netI 0.0392
_diffrn_reflns_limit_h_max 16
_diffrn_reflns_limit_h_min -16
_diffrn_reflns_limit_k_max 10
_diffrn_reflns_limit_k_min -10
_diffrn_reflns_limit_l_max 10
_diffrn_reflns_limit_l_min -10
_diffrn_reflns_number 345
_diffrn_reflns_theta_full 29.88
_diffrn_reflns_theta_max 29.88
_diffrn_reflns_theta_min 3.44
_exptl_absorpt_coefficient_mu 28.196
_exptl_absorpt_correction_T_max 0.7195
_exptl_absorpt_correction_T_min 0.1265
_exptl_absorpt_correction_type multi-scan
_exptl_absorpt_process_details 'HKL Scalepack (Otwinowski & Minor 1997)'
_exptl_crystal_colour silver
_exptl_crystal_density_diffrn 6.504
_exptl_crystal_description cube
_exptl_crystal_F_000 2956
_exptl_crystal_size_max 0.13
_exptl_crystal_size_mid 0.05
_exptl_crystal_size_min 0.01
_refine_diff_density_max 0.950
_refine_diff_density_min -0.886
_refine_diff_density_rms 0.168
_refine_ls_extinction_coef 0.00134(10)
_refine_ls_extinction_expression Fc^*^=kFc[1+0.001xFc^2^\l^3^/sin(2\q)]^-1/4^
_refine_ls_extinction_method SHELXL
_refine_ls_goodness_of_fit_ref 1.076
_refine_ls_matrix_type full
_refine_ls_number_parameters 12
_refine_ls_number_reflns 123
_refine_ls_number_restraints 0
_refine_ls_restrained_S_all 1.076
_refine_ls_R_factor_all 0.0222
_refine_ls_R_factor_gt 0.0196
_refine_ls_shift/su_max 0.000
_refine_ls_shift/su_mean 0.000
_refine_ls_structure_factor_coef Fsqd
_refine_ls_weighting_details 'calc w=1/[\s^2^(Fo^2^)+(0.0049P)^2^+0.0000P] where P=(Fo^2^+2Fc^2^)/3'
_refine_ls_weighting_scheme calc
_refine_ls_wR_factor_gt 0.0359
_refine_ls_wR_factor_ref 0.0364
_reflns_number_gt 114
_reflns_number_total 123
_reflns_threshold_expression I>2\s(I)
_cod_data_source_file ic301024t_si_002_03.cif
_cod_data_source_block shelxl
_cod_original_cell_volume 1664.8(11)
_cod_original_sg_symbol_H-M 'F m -3 c '
_cod_database_code 4330460

loop_
_symmetry_equiv_pos_as_xyz
'x, y, z'
'x, z+1/2, y'
'y, -z, x'
'y, x, -z+1/2'
'x, -z, y+1/2'
'-z, y, x+1/2'
'z, x, -y'
'y, z, -x'
'z+1/2, y, -x'
'-z, x, -y'
'x, z+1/2, -y'
'y, -z, -x'
'x, -z, -y+1/2'
'-z, y, -x+1/2'
'x, -y, z'
'y, -x, z+1/2'
'x, -y, -z'
'y, -x+1/2, -z'
'-y, -z, -x'
'-x, -y, z'
'-y, -x+1/2, -z'
'-z, -x, -y'
'-z+1/2, -y, -x'
'z, -x, -y'
'x, y+1/2, z+1/2'
'x, z+1, y+1/2'
'y, -z+1/2, x+1/2'
'y, x+1/2, -z+1'
'x, -z+1/2, y+1'
'-z, y+1/2, x+1'
'z, x+1/2, -y+1/2'
'y, z+1/2, -x+1/2'
'z+1/2, y+1/2, -x+1/2'
'-z, x+1/2, -y+1/2'
'x, z+1, -y+1/2'
'y, -z+1/2, -x+1/2'
'x, -z+1/2, -y+1'
'-z, y+1/2, -x+1'
'x, -y+1/2, z+1/2'
'y, -x+1/2, z+1'
'x, -y+1/2, -z+1/2'
'y, -x+1, -z+1/2'
'-y, -z+1/2, -x+1/2'
'-x, -y+1/2, z+1/2'
'-y, -x+1, -z+1/2'
'-z, -x+1/2, -y+1/2'
'-z+1/2, -y+1/2, -x+1/2'
'z, -x+1/2, -y+1/2'
'x+1/2, y, z+1/2'
'x+1/2, z+1/2, y+1/2'
'y+1/2, -z, x+1/2'
'y+1/2, x, -z+1'
'x+1/2, -z, y+1'
'-z+1/2, y, x+1'
'z+1/2, x, -y+1/2'
'y+1/2, z, -x+1/2'
'z+1, y, -x+1/2'
'-z+1/2, x, -y+1/2'
'x+1/2, z+1/2, -y+1/2'
'y+1/2, -z, -x+1/2'
'x+1/2, -z, -y+1'
'-z+1/2, y, -x+1'
'x+1/2, -y, z+1/2'
'y+1/2, -x, z+1'
'x+1/2, -y, -z+1/2'
'y+1/2, -x+1/2, -z+1/2'
'-y+1/2, -z, -x+1/2'
'-x+1/2, -y, z+1/2'
'-y+1/2, -x+1/2, -z+1/2'
'-z+1/2, -x, -y+1/2'
'-z+1, -y, -x+1/2'
'z+1/2, -x, -y+1/2'
'x+1/2, y+1/2, z'
'x+1/2, z+1, y'
'y+1/2, -z+1/2, x'
'y+1/2, x+1/2, -z+1/2'
'x+1/2, -z+1/2, y+1/2'
'-z+1/2, y+1/2, x+1/2'
'z+1/2, x+1/2, -y'
'y+1/2, z+1/2, -x'
'z+1, y+1/2, -x'
'-z+1/2, x+1/2, -y'
'x+1/2, z+1, -y'
'y+1/2, -z+1/2, -x'
'x+1/2, -z+1/2, -y+1/2'
'-z+1/2, y+1/2, -x+1/2'
'x+1/2, -y+1/2, z'
'y+1/2, -x+1/2, z+1/2'
'x+1/2, -y+1/2, -z'
'y+1/2, -x+1, -z'
'-y+1/2, -z+1/2, -x'
'-x+1/2, -y+1/2, z'
'-y+1/2, -x+1, -z'
'-z+1/2, -x+1/2, -y'
'-z+1, -y+1/2, -x'
'z+1/2, -x+1/2, -y'
'-x, -y, -z'
'-x, -z-1/2, -y'
'-y, z, -x'
'-y, -x, z-1/2'
'-x, z, -y-1/2'
'z, -y, -x-1/2'
'-z, -x, y'
'-y, -z, x'
'-z-1/2, -y, x'
'z, -x, y'
'-x, -z-1/2, y'
'-y, z, x'
'-x, z, y-1/2'
'z, -y, x-1/2'
'-x, y, -z'
'-y, x, -z-1/2'
'-x, y, z'
'-y, x-1/2, z'
'y, z, x'
'x, y, -z'
'y, x-1/2, z'
'z, x, y'
'z-1/2, y, x'
'-z, x, y'
'-x, -y+1/2, -z+1/2'
'-x, -z, -y+1/2'
'-y, z+1/2, -x+1/2'
'-y, -x+1/2, z'
'-x, z+1/2, -y'
'z, -y+1/2, -x'
'-z, -x+1/2, y+1/2'
'-y, -z+1/2, x+1/2'
'-z-1/2, -y+1/2, x+1/2'
'z, -x+1/2, y+1/2'
'-x, -z, y+1/2'
'-y, z+1/2, x+1/2'
'-x, z+1/2, y'
'z, -y+1/2, x'
'-x, y+1/2, -z+1/2'
'-y, x+1/2, -z'
'-x, y+1/2, z+1/2'
'-y, x, z+1/2'
'y, z+1/2, x+1/2'
'x, y+1/2, -z+1/2'
'y, x, z+1/2'
'z, x+1/2, y+1/2'
'z-1/2, y+1/2, x+1/2'
'-z, x+1/2, y+1/2'
'-x+1/2, -y, -z+1/2'
'-x+1/2, -z-1/2, -y+1/2'
'-y+1/2, z, -x+1/2'
'-y+1/2, -x, z'
'-x+1/2, z, -y'
'z+1/2, -y, -x'
'-z+1/2, -x, y+1/2'
'-y+1/2, -z, x+1/2'
'-z, -y, x+1/2'
'z+1/2, -x, y+1/2'
'-x+1/2, -z-1/2, y+1/2'
'-y+1/2, z, x+1/2'
'-x+1/2, z, y'
'z+1/2, -y, x'
'-x+1/2, y, -z+1/2'
'-y+1/2, x, -z'
'-x+1/2, y, z+1/2'
'-y+1/2, x-1/2, z+1/2'
'y+1/2, z, x+1/2'
'x+1/2, y, -z+1/2'
'y+1/2, x-1/2, z+1/2'
'z+1/2, x, y+1/2'
'z, y, x+1/2'
'-z+1/2, x, y+1/2'
'-x+1/2, -y+1/2, -z'
'-x+1/2, -z, -y'
'-y+1/2, z+1/2, -x'
'-y+1/2, -x+1/2, z-1/2'
'-x+1/2, z+1/2, -y-1/2'
'z+1/2, -y+1/2, -x-1/2'
'-z+1/2, -x+1/2, y'
'-y+1/2, -z+1/2, x'
'-z, -y+1/2, x'
'z+1/2, -x+1/2, y'
'-x+1/2, -z, y'
'-y+1/2, z+1/2, x'
'-x+1/2, z+1/2, y-1/2'
'z+1/2, -y+1/2, x-1/2'
'-x+1/2, y+1/2, -z'
'-y+1/2, x+1/2, -z-1/2'
'-x+1/2, y+1/2, z'
'-y+1/2, x, z'
'y+1/2, z+1/2, x'
'x+1/2, y+1/2, -z'
'y+1/2, x, z'
'z+1/2, x+1/2, y'
'z, y+1/2, x'
'-z+1/2, x+1/2, y'

loop_
_atom_site_label
_atom_site_type_symbol
_atom_site_fract_x
_atom_site_fract_y
_atom_site_fract_z
_atom_site_U_iso_or_equiv
_atom_site_adp_type
_atom_site_occupancy
_atom_site_symmetry_multiplicity
_atom_site_calc_flag
_atom_site_refinement_flags
Pr1 Pr 0.2500 0.2500 0.2500 0.0102(3) Uani 1 24 d S
Cu1 Cu 0.0000 0.0000 0.0000 0.0125(7) Uani 0.758(12) 24 d SP
Al1 Al 0.0000 0.0000 0.0000 0.0125(7) Uani 0.242(12) 24 d SP
Cu2 Cu 0.11961(6) 0.17774(5) 0.0000 0.0141(3) Uani 0.674(6) 2 d SP
Al2 Al 0.11961(6) 0.17774(5) 0.0000 0.0141(3) Uani 0.326(6) 2 d SP

loop_
_atom_site_aniso_label
_atom_site_aniso_U_11
_atom_site_aniso_U_22
_atom_site_aniso_U_33
_atom_site_aniso_U_23
_atom_site_aniso_U_13
_atom_site_aniso_U_12
Pr1 0.0102(3) 0.0102(3) 0.0102(3) 0.000 0.000 0.000
Cu1 0.0125(7) 0.0125(7) 0.0125(7) 0.000 0.000 0.000
Al1 0.0125(7) 0.0125(7) 0.0125(7) 0.000 0.000 0.000
Cu2 0.0178(5) 0.0118(4) 0.0127(4) 0.000 0.000 0.0033(2)
Al2 0.0178(5) 0.0118(4) 0.0127(4) 0.000 0.000 0.0033(2)

loop_
_atom_type_symbol
_atom_type_description
_atom_type_scat_dispersion_real
_atom_type_scat_dispersion_imag
_atom_type_scat_source
Pr Pr -0.2180 2.8214 'International Tables Vol C Tables 4.2.6.8 and 6.1.1.4'
Cu Cu 0.3201 1.2651 'International Tables Vol C Tables 4.2.6.8 and 6.1.1.4'
Al Al 0.0645 0.0514 'International Tables Vol C Tables 4.2.6.8 and 6.1.1.4'

loop_
_geom_angle_atom_site_label_1
_geom_angle_atom_site_label_2
_geom_angle_atom_site_label_3
_geom_angle
_geom_angle_site_symmetry_1
_geom_angle_site_symmetry_3
Cu2 Pr1 Al2 44.830(16) . 118
Cu2 Pr1 Al2 146.22(2) . 174_556
Al2 Pr1 Al2 163.763(19) 118 174_556
Cu2 Pr1 Al2 163.763(19) . 172_556
Al2 Pr1 Al2 128.839(19) 118 172_556
Al2 Pr1 Al2 44.830(16) 174_556 172_556
Cu2 Pr1 Cu2 128.839(19) . 146_565
Al2 Pr1 Cu2 146.22(2) 118 146_565
Al2 Pr1 Cu2 44.830(16) 174_556 146_565
Al2 Pr1 Cu2 44.830(16) 172_556 146_565
Cu2 Pr1 Cu2 44.830(16) . 3
Al2 Pr1 Cu2 44.830(16) 118 3
Al2 Pr1 Cu2 128.839(19) 174_556 3
Al2 Pr1 Cu2 146.22(2) 172_556 3
Cu2 Pr1 Cu2 163.763(19) 146_565 3
Cu2 Pr1 Al2 44.830(16) . 3
Al2 Pr1 Al2 44.830(16) 118 3
Al2 Pr1 Al2 128.839(19) 174_556 3
Al2 Pr1 Al2 146.22(2) 172_556 3
Cu2 Pr1 Al2 163.763(19) 146_565 3
Cu2 Pr1 Al2 0.00(3) 3 3
Cu2 Pr1 Al2 128.839(19) . 146_565
Al2 Pr1 Al2 146.22(2) 118 146_565
Al2 Pr1 Al2 44.830(16) 174_556 146_565
Al2 Pr1 Al2 44.830(16) 172_556 146_565
Cu2 Pr1 Al2 0.000(19) 146_565 146_565
Cu2 Pr1 Al2 163.763(19) 3 146_565
Al2 Pr1 Al2 163.763(19) 3 146_565
Cu2 Pr1 Cu2 163.763(19) . 172_556
Al2 Pr1 Cu2 128.839(19) 118 172_556
Al2 Pr1 Cu2 44.830(16) 174_556 172_556
Al2 Pr1 Cu2 0.0 172_556 172_556
Cu2 Pr1 Cu2 44.830(16) 146_565 172_556
Cu2 Pr1 Cu2 146.22(2) 3 172_556
Al2 Pr1 Cu2 146.22(2) 3 172_556
Al2 Pr1 Cu2 44.830(16) 146_565 172_556
Cu2 Pr1 Cu2 44.830(16) . 118
Al2 Pr1 Cu2 0.00(2) 118 118
Al2 Pr1 Cu2 163.763(19) 174_556 118
Al2 Pr1 Cu2 128.839(19) 172_556 118
Cu2 Pr1 Cu2 146.22(2) 146_565 118
Cu2 Pr1 Cu2 44.830(16) 3 118
Al2 Pr1 Cu2 44.830(16) 3 118
Al2 Pr1 Cu2 146.22(2) 146_565 118
Cu2 Pr1 Cu2 128.839(19) 172_556 118
Cu2 Pr1 Cu2 146.22(2) . 174_556
Al2 Pr1 Cu2 163.763(19) 118 174_556
Al2 Pr1 Cu2 0.00(2) 174_556 174_556
Al2 Pr1 Cu2 44.830(16) 172_556 174_556
Cu2 Pr1 Cu2 44.830(16) 146_565 174_556
Cu2 Pr1 Cu2 128.839(19) 3 174_556
Al2 Pr1 Cu2 128.839(19) 3 174_556
Al2 Pr1 Cu2 44.830(16) 146_565 174_556
Cu2 Pr1 Cu2 44.830(16) 172_556 174_556
Cu2 Pr1 Cu2 163.763(19) 118 174_556
Al2 Cu1 Al2 180.000(15) 118 22
Al2 Cu1 Al2 117.593(6) 118 99
Al2 Cu1 Al2 62.407(6) 22 99
Al2 Cu1 Cu2 117.593(6) 118 97
Al2 Cu1 Cu2 62.407(6) 22 97
Al2 Cu1 Cu2 62.407(6) 99 97
Al2 Cu1 Cu2 62.407(6) 118 3
Al2 Cu1 Cu2 117.593(6) 22 3
Al2 Cu1 Cu2 180.00(3) 99 3
Cu2 Cu1 Cu2 117.593(6) 97 3
Al2 Cu1 Cu2 117.593(6) 118 99
Al2 Cu1 Cu2 62.407(6) 22 99
Al2 Cu1 Cu2 0.00(3) 99 99
Cu2 Cu1 Cu2 62.407(6) 97 99
Cu2 Cu1 Cu2 180.00(3) 3 99
Al2 Cu1 Al2 62.407(6) 118 3
Al2 Cu1 Al2 117.593(6) 22 3
Al2 Cu1 Al2 180.00(3) 99 3
Cu2 Cu1 Al2 117.593(6) 97 3
Cu2 Cu1 Al2 0.00(3) 3 3
Cu2 Cu1 Al2 180.00(3) 99 3
Al2 Cu1 Al2 117.593(6) 118 97
Al2 Cu1 Al2 62.407(6) 22 97
Al2 Cu1 Al2 62.407(6) 99 97
Cu2 Cu1 Al2 0.00(3) 97 97
Cu2 Cu1 Al2 117.593(6) 3 97
Cu2 Cu1 Al2 62.407(6) 99 97
Al2 Cu1 Al2 117.593(6) 3 97
Al2 Cu1 Cu2 0.00(3) 118 118
Al2 Cu1 Cu2 180.00(3) 22 118
Al2 Cu1 Cu2 117.593(6) 99 118
Cu2 Cu1 Cu2 117.593(6) 97 118
Cu2 Cu1 Cu2 62.407(6) 3 118
Cu2 Cu1 Cu2 117.593(6) 99 118
Al2 Cu1 Cu2 62.407(6) 3 118
Al2 Cu1 Cu2 117.593(6) 97 118
Al2 Cu1 Cu2 180.000(15) 118 22
Al2 Cu1 Cu2 0.00(3) 22 22
Al2 Cu1 Cu2 62.407(6) 99 22
Cu2 Cu1 Cu2 62.407(6) 97 22
Cu2 Cu1 Cu2 117.593(6) 3 22
Cu2 Cu1 Cu2 62.407(6) 99 22
Al2 Cu1 Cu2 117.593(6) 3 22
Al2 Cu1 Cu2 62.407(6) 97 22
Cu2 Cu1 Cu2 180.000(15) 118 22
Al2 Cu1 Cu2 62.407(6) 118 .
Al2 Cu1 Cu2 117.593(6) 22 .
Al2 Cu1 Cu2 117.593(6) 99 .
Cu2 Cu1 Cu2 180.00(3) 97 .
Cu2 Cu1 Cu2 62.407(6) 3 .
Cu2 Cu1 Cu2 117.593(6) 99 .
Al2 Cu1 Cu2 62.407(6) 3 .
Al2 Cu1 Cu2 180.00(3) 97 .
Cu2 Cu1 Cu2 62.407(6) 118 .
Cu2 Cu1 Cu2 117.593(6) 22 .
Al2 Cu2 Cu2 0.000(9) 40_554 40_554
Al2 Cu2 Al2 90.0 40_554 160
Cu2 Cu2 Al2 90.0 40_554 160
Al2 Cu2 Cu2 90.0 40_554 160
Cu2 Cu2 Cu2 90.0 40_554 160
Al2 Cu2 Cu2 0.00(3) 160 160
Al2 Cu2 Cu1 162.07(3) 40_554 .
Cu2 Cu2 Cu1 162.07(3) 40_554 .
Al2 Cu2 Cu1 107.93(3) 160 .
Cu2 Cu2 Cu1 107.93(3) 160 .
Al2 Cu2 Al2 113.60(2) 40_554 7
Cu2 Cu2 Al2 113.60(2) 40_554 7
Al2 Cu2 Al2 116.47(3) 160 7
Cu2 Cu2 Al2 116.47(3) 160 7
Cu1 Cu2 Al2 58.796(3) . 7
Al2 Cu2 Cu2 113.60(2) 40_554 7
Cu2 Cu2 Cu2 113.60(2) 40_554 7
Al2 Cu2 Cu2 116.47(3) 160 7
Cu2 Cu2 Cu2 116.47(3) 160 7
Cu1 Cu2 Cu2 58.796(3) . 7
Al2 Cu2 Cu2 0.000(15) 7 7
Al2 Cu2 Al2 134.222(14) 40_554 8
Cu2 Cu2 Al2 134.222(14) 40_554 8
Al2 Cu2 Al2 61.80(3) 160 8
Cu2 Cu2 Al2 61.80(3) 160 8
Cu1 Cu2 Al2 58.796(3) . 8
Al2 Cu2 Al2 60.0 7 8
Cu2 Cu2 Al2 60.0 7 8
Al2 Cu2 Cu2 134.222(14) 40_554 8
Cu2 Cu2 Cu2 134.222(14) 40_554 8
Al2 Cu2 Cu2 61.80(3) 160 8
Cu2 Cu2 Cu2 61.80(3) 160 8
Cu1 Cu2 Cu2 58.796(3) . 8
Al2 Cu2 Cu2 60.0 7 8
Cu2 Cu2 Cu2 60.0 7 8
Al2 Cu2 Cu2 0.00(4) 8 8
Al2 Cu2 Cu2 134.222(14) 40_554 3
Cu2 Cu2 Cu2 134.222(14) 40_554 3
Al2 Cu2 Cu2 61.80(3) 160 3
Cu2 Cu2 Cu2 61.80(3) 160 3
Cu1 Cu2 Cu2 58.796(3) . 3
Al2 Cu2 Cu2 111.27(2) 7 3
Cu2 Cu2 Cu2 111.27(2) 7 3
Al2 Cu2 Cu2 65.21(3) 8 3
Cu2 Cu2 Cu2 65.21(3) 8 3
Al2 Cu2 Al2 134.222(14) 40_554 3
Cu2 Cu2 Al2 134.222(14) 40_554 3
Al2 Cu2 Al2 61.80(3) 160 3
Cu2 Cu2 Al2 61.80(3) 160 3
Cu1 Cu2 Al2 58.796(3) . 3
Al2 Cu2 Al2 111.27(2) 7 3
Cu2 Cu2 Al2 111.27(2) 7 3
Al2 Cu2 Al2 65.21(3) 8 3
Cu2 Cu2 Al2 65.21(3) 8 3
Cu2 Cu2 Al2 0.00(3) 3 3

loop_
_geom_bond_atom_site_label_1
_geom_bond_atom_site_label_2
_geom_bond_distance
_geom_bond_site_symmetry_2
Pr1 Cu2 3.4498(14) .
Pr1 Al2 3.4498(14) 118
Pr1 Al2 3.4498(14) 174_556
Pr1 Al2 3.4498(14) 172_556
Pr1 Cu2 3.4498(14) 146_565
Pr1 Cu2 3.4498(14) 3
Pr1 Al2 3.4498(14) 3
Pr1 Al2 3.4498(14) 146_565
Pr1 Cu2 3.4498(14) 172_556
Pr1 Cu2 3.4498(14) 118
Pr1 Cu2 3.4498(14) 174_556
Cu1 Al2 2.5391(12) 118
Cu1 Al2 2.5391(12) 22
Cu1 Al2 2.5391(12) 99
Cu1 Cu2 2.5391(12) 97
Cu1 Cu2 2.5391(12) 3
Cu1 Cu2 2.5391(12) 99
Cu1 Al2 2.5391(12) 3
Cu1 Al2 2.5391(12) 97
Cu1 Cu2 2.5391(12) 118
Cu1 Cu2 2.5391(12) 22
Cu1 Cu2 2.5391(12) .
Cu2 Al2 2.4987(14) 40_554
Cu2 Cu2 2.4987(14) 40_554
Cu2 Al2 2.4987(14) 160
Cu2 Cu2 2.4987(14) 160
Cu2 Al2 2.6309(12) 7
Cu2 Cu2 2.6309(12) 7
Cu2 Al2 2.6309(12) 8
Cu2 Cu2 2.6309(12) 8
Cu2 Cu2 2.6309(12) 3
Cu2 Al2 2.6309(12) 3
